data_7219402
loop_
_publ_author_name
'Katam, Srinivas'
'Suresh, Paladugu'
'Chatla, Naga Babu'
'Arruri, Sathyanarayana'
'Ganesan, Prabusankar'

_publ_section_title
;
 Heavier chalcogenone complexes of bismuth(III)trihalides: Potential
 catalysts for acylative cleavage of cyclic ethers
;
_journal_name_full 'RSC Adv.'
_journal_paper_doi 10.1039/C4RA17144F
_journal_year 2015
_chemical_formula_moiety '0.5(C38 H40 N4 Se2)'
_chemical_formula_sum 'C19 H20 N2 Se'
_chemical_formula_weight 355.34
_chemical_name_systematic 4a
_space_group_crystal_system monoclinic
_space_group_IT_number 13
_space_group_name_Hall '-P 2yac'
_space_group_name_H-M_alt 'P 1 2/n 1'
_symmetry_space_group_name_Hall '-P 2yac'
_symmetry_space_group_name_H-M 'P 1 2/n 1'
_audit_creation_date 2014-07-02
_audit_creation_method
;
  Olex2 1.1
  (compiled Nov  1 2011 20:42:30, GUI svn.r3906)
;
_audit_update_record
;
2014-07-03 deposited with the CCDC.
2015-01-22 downloaded from the CCDC.
;
_cell_angle_alpha 90
_cell_angle_beta 98.462(15)
_cell_angle_gamma 90
_cell_formula_units_Z 2
_cell_length_a 8.3877(14)
_cell_length_b 7.4849(14)
_cell_length_c 13.728(2)
_cell_measurement_reflns_used 1621
_cell_measurement_temperature 150
_cell_measurement_theta_max 71.4592
_cell_measurement_theta_min 3.2544
_cell_volume 852.5(2)
_computing_cell_refinement
;
CrysAlisPro, Agilent Technologies,
Version 1.171.35.19 (release 27-10-2011 CrysAlis171 .NET)
(compiled Oct 27 2011,15:02:11)
;
_computing_data_collection
;
CrysAlisPro, Agilent Technologies,
Version 1.171.35.19 (release 27-10-2011 CrysAlis171 .NET)
(compiled Oct 27 2011,15:02:11)
;
_computing_data_reduction
;
CrysAlisPro, Agilent Technologies,
Version 1.171.35.19 (release 27-10-2011 CrysAlis171 .NET)
(compiled Oct 27 2011,15:02:11)
;
_computing_molecular_graphics
;
O. V. Dolomanov, L. J. Bourhis, R. J. Gildea, J. A. K. Howard and H. Puschmann,
OLEX2: a complete structure solution, refinement and analysis program.
J. Appl. Cryst. (2009). 42, 339-341.
;
_computing_publication_material
;
O. V. Dolomanov, L. J. Bourhis, R. J. Gildea, J. A. K. Howard and H. Puschmann,
OLEX2: a complete structure solution, refinement and analysis program.
J. Appl. Cryst. (2009). 42, 339-341.
;
_computing_structure_refinement
;
olex2.refine (L.J. Bourhis, O.V. Dolomanov, R.J. Gildea, J.A.K. Howard,
H. Puschmann, in preparation, 2011)
;
_diffrn_ambient_temperature 150
_diffrn_detector_area_resol_mean 16.1293
_diffrn_measured_fraction_theta_full 0.944344
_diffrn_measured_fraction_theta_max 0.944344
_diffrn_measurement_details
;
  1 omega   27.00   52.00   1.0000    1.5000
omega____ theta____ kappa____ phi______ frames
    -        0.0000   57.0000    0.0000 25

  2 omega  -18.00   10.00   1.0000    1.5000
omega____ theta____ kappa____ phi______ frames
    -        0.0000   57.0000    0.0000 28

  3 omega  -86.00  -41.00   1.0000    1.5000
omega____ theta____ kappa____ phi______ frames
    -      -33.5000  178.0000  120.0000 45

  4 omega  -11.00   82.00   1.0000    1.5000
omega____ theta____ kappa____ phi______ frames
    -       54.0000  -77.0000  120.0000 93

  5 omega  -12.00   49.00   1.0000    1.5000
omega____ theta____ kappa____ phi______ frames
    -       54.0000  -38.0000    0.0000 61

  6 omega    4.00   72.00   1.0000    1.5000
omega____ theta____ kappa____ phi______ frames
    -       54.0000  -38.0000 -150.0000 68

  7 omega   60.00  104.00   1.0000    1.5000
omega____ theta____ kappa____ phi______ frames
    -      108.0000  178.0000  -30.0000 44

  8 omega   44.00   79.00   1.0000    1.5000
omega____ theta____ kappa____ phi______ frames
    -      108.0000  -38.0000  150.0000 35

  9 omega   36.00   93.00   1.0000    1.5000
omega____ theta____ kappa____ phi______ frames
    -      108.0000  -25.0000   90.0000 57

 10 omega   37.00   88.00   1.0000    1.5000
omega____ theta____ kappa____ phi______ frames
    -      108.0000  -25.0000  -90.0000 51

 11 omega   93.00  178.00   1.0000    1.5000
omega____ theta____ kappa____ phi______ frames
    -      108.0000   38.0000  -90.0000 85

 12 omega   48.00   93.00   1.0000    1.5000
omega____ theta____ kappa____ phi______ frames
    -      108.0000  -38.0000    0.0000 45

 13 omega   47.00   88.00   1.0000    1.5000
omega____ theta____ kappa____ phi______ frames
    -      108.0000  -50.0000  -30.0000 41

 14 omega   85.00  174.00   1.0000    1.5000
omega____ theta____ kappa____ phi______ frames
    -      108.0000   25.0000   30.0000 89

 15 omega  -68.00   19.00   1.0000    1.5000
omega____ theta____ kappa____ phi______ frames
    -        0.0000  -57.0000 -180.0000 87

 16 omega -102.00  -15.00   1.0000    1.5000
omega____ theta____ kappa____ phi______ frames
    -      -33.5000  -57.0000  -30.0000 87
;
_diffrn_measurement_device_type 'SuperNova, Dual, Cu at zero, Eos'
_diffrn_measurement_method '\w scans'
_diffrn_orient_matrix_UB_11 0.0236369000
_diffrn_orient_matrix_UB_12 -0.1133015000
_diffrn_orient_matrix_UB_13 -0.0906325000
_diffrn_orient_matrix_UB_21 0.1639466000
_diffrn_orient_matrix_UB_22 -0.0655946000
_diffrn_orient_matrix_UB_23 0.0546920000
_diffrn_orient_matrix_UB_31 -0.0854125000
_diffrn_orient_matrix_UB_32 -0.1582294000
_diffrn_orient_matrix_UB_33 0.0419707000
_diffrn_radiation_monochromator mirror
_diffrn_radiation_type 'Cu K\a'
_diffrn_radiation_wavelength 1.5418
_diffrn_reflns_av_R_equivalents 0.0340
_diffrn_reflns_av_unetI/netI 0.0480
_diffrn_reflns_limit_h_max 10
_diffrn_reflns_limit_h_min -10
_diffrn_reflns_limit_k_max 7
_diffrn_reflns_limit_k_min -9
_diffrn_reflns_limit_l_max 16
_diffrn_reflns_limit_l_min -14
_diffrn_reflns_number 3047
_diffrn_reflns_theta_full 71.126047
_diffrn_reflns_theta_max 71.13
_diffrn_reflns_theta_min 3.25
_diffrn_source 'SuperNova (Cu) X-ray Source'
_diffrn_source_current n/a
_diffrn_source_voltage n/a
_exptl_absorpt_coefficient_mu 2.948
_exptl_absorpt_correction_T_max 1.00000
_exptl_absorpt_correction_T_min 0.79938
_exptl_absorpt_correction_type multi-scan
_exptl_absorpt_process_details
;
CrysAlisPro, Agilent Technologies,
Version 1.171.35.19 (release 27-10-2011 CrysAlis171 .NET)
(compiled Oct 27 2011,15:02:11)
Empirical absorption correction using spherical harmonics,
 implemented in SCALE3 ABSPACK scaling algorithm.
;
_exptl_crystal_colour colourless
_exptl_crystal_colour_primary colourless
_exptl_crystal_density_diffrn 1.3843
_exptl_crystal_description needle
_exptl_crystal_F_000 363.2098
_exptl_crystal_size_max 0.18
_exptl_crystal_size_mid 0.16
_exptl_crystal_size_min 0.13
_refine_diff_density_max 0.465417
_refine_diff_density_min -0.873706
_refine_diff_density_rms 0.114703
_refine_ls_d_res_high 0.814726
_refine_ls_d_res_low 7.594127
_refine_ls_goodness_of_fit_ref 1.036298
_refine_ls_hydrogen_treatment mixed
_refine_ls_matrix_type full
_refine_ls_number_constraints 16
_refine_ls_number_parameters 102
_refine_ls_number_reflns 1561
_refine_ls_number_restraints 0
_refine_ls_restrained_S_all 1.036298
_refine_ls_R_factor_all 0.061601
_refine_ls_R_factor_gt 0.045226
_refine_ls_shift/su_max 0.0018
_refine_ls_shift/su_mean 0.0000
_refine_ls_structure_factor_coef Fsqd
_refine_ls_weighting_details 'w=1/[\s^2^(Fo^2^)+(0.0541P)^2^+2.1041P] where P=(Fo^2^+2Fc^2^)/3'
_refine_ls_weighting_scheme calc
_refine_ls_wR_factor_ref 0.146383
_reflns_Friedel_coverage 0.0
_reflns_limit_h_max 8
_reflns_limit_h_min -10
_reflns_limit_k_max 9
_reflns_limit_k_min 0
_reflns_limit_l_max 16
_reflns_limit_l_min -7
_reflns_number_gt 1287
_reflns_number_total 1561
_reflns_threshold_expression I>=2u(I)
_cod_data_source_file c4ra17144f2.cif
_cod_data_source_block 4a
_cod_original_cell_volume 852.5(3)
_cod_database_code 7219402
_chemical_oxdiff_formula 'C25 H25 N2 Se'
_reflns_odcompleteness_completeness 97.74
_reflns_odcompleteness_iscentric 1
_reflns_odcompleteness_theta 66.97

loop_
_space_group_symop_id
_space_group_symop_operation_xyz
1 x,y,z
2 -x+1/2,y,-z+1/2
3 -x,-y,-z
4 x-1/2,-y,z-1/2

loop_
_atom_site_label
_atom_site_type_symbol
_atom_site_fract_x
_atom_site_fract_y
_atom_site_fract_z
_atom_site_U_iso_or_equiv
_atom_site_adp_type
_atom_site_occupancy
_atom_site_refinement_flags_posn
Se1 Se 0.250000 0.97439(10) 0.250000 0.0534(3) Uani 1.000000 S
N1 N 0.2282(5) 1.3297(5) 0.3257(3) 0.0465(9) Uani 1.000000 .
C1 C 0.250000 1.2185(9) 0.250000 0.0415(14) Uani 1.000000 S
C2 C 0.2370(8) 1.5057(6) 0.2968(4) 0.0603(14) Uani 1.000000 .
H2 H 0.2265(8) 1.6080(6) 0.3363(4) 0.0723(17) Uiso 1.000000 R
C3 C 0.1982(6) 1.2752(6) 0.4224(3) 0.0433(10) Uani 1.000000 .
C4 C 0.0396(6) 1.2630(7) 0.4393(4) 0.0522(12) Uani 1.000000 .
C5 C 0.0151(7) 1.2158(8) 0.5345(4) 0.0656(15) Uani 1.000000 .
H5 H -0.0918(7) 1.2044(8) 0.5489(4) 0.0788(19) Uiso 1.000000 R
C6 C 0.1425(9) 1.1858(9) 0.6073(4) 0.0723(17) Uani 1.000000 .
H6 H 0.1224(9) 1.1570(9) 0.6718(4) 0.087(2) Uiso 1.000000 R
C7 C 0.2993(8) 1.1965(8) 0.5886(4) 0.0625(14) Uani 1.000000 .
H7 H 0.3862(8) 1.1736(8) 0.6397(4) 0.0750(17) Uiso 1.000000 R
C8 C 0.3302(6) 1.2414(6) 0.4939(3) 0.0488(11) Uani 1.000000 .
C9 C 0.5011(6) 1.2482(8) 0.4717(4) 0.0644(15) Uani 1.000000 .
H9a H 0.5123(14) 1.167(4) 0.417(2) 0.097(2) Uiso 1.000000 G
H9b H 0.5266(17) 1.3702(14) 0.453(3) 0.097(2) Uiso 1.000000 G
H9c H 0.5754(7) 1.212(5) 0.5303(10) 0.097(2) Uiso 1.000000 G
C10 C -0.1001(7) 1.2974(9) 0.3588(4) 0.0735(17) Uani 1.000000 .
H10a H -0.103(3) 1.4244(14) 0.341(2) 0.110(3) Uiso 1.000000 G
H10b H -0.087(3) 1.226(5) 0.3007(13) 0.110(3) Uiso 1.000000 G
H10c H -0.2010(9) 1.264(6) 0.3820(13) 0.110(3) Uiso 1.000000 G

loop_
_atom_site_aniso_label
_atom_site_aniso_U_11
_atom_site_aniso_U_22
_atom_site_aniso_U_33
_atom_site_aniso_U_12
_atom_site_aniso_U_13
_atom_site_aniso_U_23
Se1 0.0842(6) 0.0323(4) 0.0472(4) -0.000000 0.0218(4) 0.000000
N1 0.065(2) 0.038(2) 0.0403(19) 0.0016(19) 0.0197(18) -0.0013(16)
C1 0.051(3) 0.038(4) 0.039(3) -0.000000 0.016(3) 0.000000
C2 0.102(4) 0.028(3) 0.055(3) 0.005(3) 0.025(3) -0.002(2)
C3 0.060(3) 0.035(2) 0.037(2) -0.000(2) 0.017(2) -0.0037(18)
C4 0.061(3) 0.049(3) 0.050(3) 0.005(2) 0.017(2) -0.006(2)
C5 0.078(4) 0.066(4) 0.062(3) -0.007(3) 0.038(3) -0.010(3)
C6 0.107(5) 0.073(4) 0.045(3) 0.000(4) 0.037(3) 0.000(3)
C7 0.088(4) 0.058(3) 0.041(3) 0.004(3) 0.007(3) -0.002(2)
C8 0.062(3) 0.044(3) 0.042(2) 0.003(2) 0.011(2) -0.005(2)
C9 0.063(3) 0.067(4) 0.064(3) 0.003(3) 0.010(3) -0.006(3)
C10 0.062(3) 0.081(5) 0.078(4) 0.010(3) 0.012(3) 0.001(3)

loop_
_atom_type_symbol
_atom_type_scat_dispersion_real
_atom_type_scat_dispersion_imag
_atom_type_scat_source
H 0.00000 0.00000 'International Tables Volume C Table 6.1.1.4 (pp. 500-502)'
C 0.01920 0.00962 'International Tables Volume C Table 6.1.1.4 (pp. 500-502)'
Se -0.79210 1.18296 'International Tables Volume C Table 6.1.1.4 (pp. 500-502)'
N 0.03256 0.01839 'International Tables Volume C Table 6.1.1.4 (pp. 500-502)'

loop_
_geom_angle_atom_site_label_1
_geom_angle_atom_site_label_2
_geom_angle_atom_site_label_3
_geom_angle
_geom_angle_site_symmetry_1
_geom_angle_site_symmetry_3
C2 N1 C1 110.1(4) . 2
C3 N1 C1 126.0(4) . 2
C3 N1 C2 123.9(4) . .
N1 C1 Se1 127.6(3) 2 .
N1 C1 Se1 127.6(3) . .
N1 C1 N1 104.8(5) . 2
C2 C2 N1 107.5(3) 2 .
H2 C2 N1 126.3(3) . .
C4 C3 N1 118.2(4) . .
C8 C3 N1 118.2(4) . .
C8 C3 C4 123.5(4) . .
C5 C4 C3 116.8(5) . .
C10 C4 C3 121.8(5) . .
C10 C4 C5 121.5(5) . .
H5 C5 C4 119.4(3) . .
C6 C5 C4 121.1(5) . .
C6 C5 H5 119.4(3) . .
H6 C6 C5 119.4(3) . .
C7 C6 C5 121.2(5) . .
C7 C6 H6 119.4(3) . .
H7 C7 C6 120.1(3) . .
C8 C7 C6 119.8(5) . .
C8 C7 H7 120.1(3) . .
C7 C8 C3 117.5(5) . .
C9 C8 C3 122.1(4) . .
C9 C8 C7 120.3(5) . .
H9a C9 C8 109.5 . .
H9b C9 C8 109.5 . .
H9b C9 H9a 109.5 . .
H9c C9 C8 109.5 . .
H9c C9 H9a 109.5 . .
H9c C9 H9b 109.5 . .
H10a C10 C4 109.5 . .
H10b C10 C4 109.5 . .
H10b C10 H10a 109.5 . .
H10c C10 C4 109.5 . .
H10c C10 H10a 109.5 . .
H10c C10 H10b 109.5 . .

loop_
_geom_bond_atom_site_label_1
_geom_bond_atom_site_label_2
_geom_bond_distance
_geom_bond_site_symmetry_2
Se1 C1 1.827(6) .
N1 C1 1.365(5) 2
N1 C2 1.381(6) .
N1 C3 1.445(5) .
C2 C2 1.334(11) 2
C2 H2 0.9500 .
C3 C4 1.387(7) .
C3 C8 1.391(7) .
C4 C5 1.397(7) .
C4 C10 1.510(8) .
C5 H5 0.9500 .
C5 C6 1.370(8) .
C6 H6 0.9500 .
C6 C7 1.379(8) .
C7 H7 0.9500 .
C7 C8 1.403(7) .
C8 C9 1.510(7) .
C9 H9a 0.9800 .
C9 H9b 0.9800 .
C9 H9c 0.9800 .
C10 H10a 0.9800 .
C10 H10b 0.9800 .
C10 H10c 0.9800 .
